data_4106439
loop_
_publ_author_name
'Lei Zhang'
'Wolfgang Schmitt'

_publ_section_title
;
 From Platonic Templates to Archimedean Solids: Successive Construction of
 Nanoscopic {V16As8}, {V16As10}, {V20As8}, and {V24As8} Polyoxovanadate
 Cages
;
_journal_name_full 'Journal of the American Chemical Society'
_journal_page_first 11240
_journal_page_last 11248
_journal_paper_doi 10.1021/ja2024004
_journal_volume 133
_journal_year 2011
_chemical_formula_sum 'C84 H84 As10 Br2 N8 O60 V16'
_chemical_formula_weight 3889.64
_chemical_name_systematic
; 
 ? 
;
_space_group_IT_number 14
_symmetry_space_group_name_Hall '-P 2ybc'
_symmetry_space_group_name_H-M 'P 1 21/c 1'
_atom_sites_solution_hydrogens geom
_atom_sites_solution_primary direct
_atom_sites_solution_secondary difmap
_audit_creation_method SHELXL-97
_cell_angle_alpha 90.00
_cell_angle_beta 126.43(2)
_cell_angle_gamma 90.00
_cell_formula_units_Z 2
_cell_length_a 17.151(3)
_cell_length_b 17.537(3)
_cell_length_c 26.583(8)
_cell_measurement_temperature 150(2)
_cell_volume 6433(3)
_computing_structure_refinement 'SHELXL-97 (Sheldrick, 1997)'
_computing_structure_solution 'SHELXS-97 (Sheldrick, 1990)'
_diffrn_ambient_temperature 150(2)
_diffrn_measured_fraction_theta_full 0.994
_diffrn_measured_fraction_theta_max 0.994
_diffrn_radiation_monochromator graphite
_diffrn_radiation_source 'fine-focus sealed tube'
_diffrn_radiation_type MoK\a
_diffrn_radiation_wavelength 0.71073
_diffrn_reflns_av_R_equivalents 0.1258
_diffrn_reflns_av_sigmaI/netI 0.0879
_diffrn_reflns_limit_h_max 20
_diffrn_reflns_limit_h_min -20
_diffrn_reflns_limit_k_max 20
_diffrn_reflns_limit_k_min -20
_diffrn_reflns_limit_l_max 31
_diffrn_reflns_limit_l_min -31
_diffrn_reflns_number 67078
_diffrn_reflns_theta_full 25.12
_diffrn_reflns_theta_max 25.12
_diffrn_reflns_theta_min 1.50
_exptl_absorpt_coefficient_mu 4.369
_exptl_absorpt_correction_T_max 0.877
_exptl_absorpt_correction_T_min 0.664
_exptl_absorpt_correction_type multi-scan
_exptl_crystal_colour blue
_exptl_crystal_density_diffrn 2.008
_exptl_crystal_description flake
_exptl_crystal_F_000 3783
_exptl_crystal_size_max 0.17
_exptl_crystal_size_mid 0.08
_exptl_crystal_size_min 0.03
_refine_diff_density_max 1.956
_refine_diff_density_min -5.232
_refine_diff_density_rms 0.230
_refine_ls_extinction_method none
_refine_ls_goodness_of_fit_ref 1.033
_refine_ls_hydrogen_treatment constr
_refine_ls_matrix_type full
_refine_ls_number_parameters 726
_refine_ls_number_reflns 11398
_refine_ls_number_restraints 1635
_refine_ls_restrained_S_all 1.019
_refine_ls_R_factor_all 0.1271
_refine_ls_R_factor_gt 0.0928
_refine_ls_shift/su_max 0.022
_refine_ls_shift/su_mean 0.000
_refine_ls_structure_factor_coef Fsqd
_refine_ls_weighting_details 'calc w=1/[\s^2^(Fo^2^)+(0.0699P)^2^+216.2751P] where P=(Fo^2^+2Fc^2^)/3'
_refine_ls_weighting_scheme calc
_refine_ls_wR_factor_gt 0.1911
_refine_ls_wR_factor_ref 0.2069
_reflns_number_gt 8482
_reflns_number_total 11398
_reflns_threshold_expression >2sigma(I)
_cod_data_source_file ja2024004_si_001.cif
_cod_data_source_block a
_cod_original_cell_volume 6433(2)
_cod_original_sg_symbol_H-M 'P 21/c'
_cod_database_code 4106439

loop_
_symmetry_equiv_pos_as_xyz
'x, y, z'
'-x, y+1/2, -z+1/2'
'-x, -y, -z'
'x, -y-1/2, z-1/2'

loop_
_atom_site_label
_atom_site_type_symbol
_atom_site_fract_x
_atom_site_fract_y
_atom_site_fract_z
_atom_site_U_iso_or_equiv
_atom_site_adp_type
_atom_site_occupancy
_atom_site_symmetry_multiplicity
_atom_site_calc_flag
_atom_site_refinement_flags
V1 V 0.37292(14) -0.38943(12) -0.32486(10) 0.0148(5) Uani 1 1 d .
V2 V 0.15782(15) -0.65617(11) -0.51952(10) 0.0153(5) Uani 1 1 d .
V3 V -0.12943(15) -0.43292(12) -0.67677(10) 0.0158(5) Uani 1 1 d .
V4 V 0.20334(15) -0.65666(11) -0.38630(10) 0.0160(5) Uani 1 1 d U
V5 V 0.13612(15) -0.23031(11) -0.53359(10) 0.0144(5) Uani 1 1 d .
V6 V 0.02188(15) -0.56372(12) -0.63745(10) 0.0155(5) Uani 1 1 d .
V7 V 0.31867(14) -0.38602(11) -0.48498(10) 0.0136(4) Uani 1 1 d .
V8 V 0.19097(15) -0.23296(11) -0.37420(10) 0.0131(4) Uani 1 1 d .
As1 As 0.09719(9) -0.38163(7) -0.62419(6) 0.0127(3) Uani 1 1 d .
As2 As 0.34535(9) -0.54701(7) -0.40671(6) 0.0124(3) Uani 1 1 d .
As3 As 0.21356(9) -0.38591(7) -0.28993(6) 0.0126(3) Uani 1 1 d .
As4 As -0.03403(9) -0.21843(6) -0.50821(6) 0.0117(3) Uani 1 1 d .
As5 As 0.31585(9) -0.26411(7) -0.41194(6) 0.0142(3) Uani 1 1 d .
Br1 Br 0.13907(9) -0.39911(7) -0.46167(6) 0.0183(3) Uani 1 1 d .
O1 O 0.0364(7) -0.5508(6) -0.5380(4) 0.0411(18) Uani 1 1 d DU
O2 O 0.0888(8) -0.5617(6) -0.4194(5) 0.0394(13) Uiso 1 1 d DU
O3 O 0.0330(7) -0.6689(5) -0.6052(5) 0.0375(19) Uani 1 1 d DU
O4 O -0.1092(7) -0.3393(5) -0.6321(5) 0.0289(16) Uani 1 1 d U
O5 O 0.2631(6) -0.2833(5) -0.4933(4) 0.0181(13) Uani 1 1 d U
O6 O -0.2328(7) -0.4312(5) -0.6663(5) 0.0289(16) Uani 1 1 d U
O7 O 0.4050(6) -0.3737(5) -0.4905(4) 0.0221(17) Uani 1 1 d U
O8 O -0.1751(7) -0.4121(5) -0.7465(4) 0.0257(19) Uani 1 1 d U
O9 O 0.1621(7) -0.5708(5) -0.5680(5) 0.0335(17) Uani 1 1 d DU
O10 O 0.2235(7) -0.7186(5) -0.5190(5) 0.0279(19) Uani 1 1 d U
O11 O 0.4805(6) -0.3764(5) -0.2653(4) 0.0221(18) Uani 1 1 d U
O12 O 0.2268(6) -0.1564(5) -0.3351(4) 0.0202(17) Uani 1 1 d U
O13 O 0.0077(6) -0.2284(5) -0.5506(4) 0.0202(14) Uani 1 1 d U
O14 O 0.1474(7) -0.1524(5) -0.5577(4) 0.0228(17) Uani 1 1 d U
O15 O 0.1656(6) -0.3056(5) -0.3289(4) 0.0184(14) Uani 1 1 d U
O16 O 0.2831(7) -0.7178(5) -0.3449(4) 0.029(2) Uani 1 1 d U
O17 O 0.2455(6) -0.6035(5) -0.4346(4) 0.0201(14) Uani 1 1 d U
O18 O 0.2026(6) -0.2145(5) -0.4430(4) 0.0193(13) Uani 1 1 d U
O19 O 0.0707(6) -0.2988(5) -0.6066(4) 0.0195(14) Uani 1 1 d U
O20 O 0.3123(6) -0.2868(5) -0.3468(4) 0.0196(14) Uani 1 1 d U
O21 O 0.2076(6) -0.4165(5) -0.5704(4) 0.0205(14) Uani 1 1 d U
O22 O -0.1133(6) -0.2928(5) -0.5292(4) 0.0200(14) Uani 1 1 d U
O23 O 0.3217(6) -0.4951(5) -0.4665(4) 0.0209(14) Uani 1 1 d U
O24 O 0.3640(6) -0.4982(5) -0.3463(4) 0.0205(14) Uani 1 1 d U
O25 O 0.3037(6) -0.4208(5) -0.2897(4) 0.0194(14) Uani 1 1 d U
O26 O 0.0148(6) -0.4487(5) -0.6337(4) 0.0210(14) Uani 1 1 d U
O27 O 0.0195(7) -0.5796(5) -0.6962(5) 0.0274(19) Uani 1 1 d U
O28 O 0.1211(6) -0.4515(5) -0.3263(4) 0.0199(14) Uani 1 1 d U
O29 O 0.3712(6) -0.3566(5) -0.3974(4) 0.0195(13) Uani 1 1 d U
O30 O 0.0477(6) -0.2262(5) -0.4311(4) 0.0191(14) Uani 1 1 d U
C1 C 0.0796(10) -0.3693(7) -0.7012(6) 0.022(2) Uani 1 1 d U
C2 C 0.1438(12) -0.4021(9) -0.7092(7) 0.037(3) Uani 1 1 d U
H2A H 0.1952 -0.4311 -0.6775 0.045 Uiso 1 1 calc R
C3 C 0.1310(12) -0.3913(10) -0.7655(7) 0.040(3) Uani 1 1 d U
H3A H 0.1732 -0.4140 -0.7721 0.049 Uiso 1 1 calc R
C4 C 0.0550(12) -0.3466(10) -0.8117(8) 0.042(3) Uani 1 1 d U
H4A H 0.0480 -0.3377 -0.8486 0.050 Uiso 1 1 calc R
C5 C -0.0080(12) -0.3162(10) -0.8038(7) 0.039(3) Uani 1 1 d U
H5A H -0.0600 -0.2881 -0.8360 0.047 Uiso 1 1 calc R
C6 C 0.0031(11) -0.3261(9) -0.7475(7) 0.033(3) Uani 1 1 d U
H6A H -0.0402 -0.3040 -0.7416 0.039 Uiso 1 1 calc R
C7 C 0.4529(9) -0.6100(8) -0.3795(7) 0.024(3) Uani 1 1 d U
C8 C 0.4903(10) -0.6558(8) -0.3259(7) 0.029(3) Uani 1 1 d U
H8B H 0.4593 -0.6587 -0.3068 0.034 Uiso 1 1 calc R
C9 C 0.5754(11) -0.6967(9) -0.3026(8) 0.037(3) Uani 1 1 d U
H9A H 0.6019 -0.7268 -0.2672 0.044 Uiso 1 1 calc R
C10 C 0.6199(12) -0.6928(10) -0.3312(8) 0.043(3) Uani 1 1 d U
H10B H 0.6767 -0.7200 -0.3153 0.052 Uiso 1 1 calc R
C11 C 0.5798(12) -0.6476(11) -0.3844(8) 0.049(3) Uani 1 1 d U
H11B H 0.6088 -0.6460 -0.4049 0.059 Uiso 1 1 calc R
C12 C 0.4976(11) -0.6055(10) -0.4068(8) 0.041(3) Uani 1 1 d U
H12B H 0.4730 -0.5737 -0.4412 0.049 Uiso 1 1 calc R
C13 C 0.2550(11) -0.3702(8) -0.2072(7) 0.027(3) Uani 1 1 d U
C14 C 0.1941(11) -0.3301(8) -0.1978(7) 0.029(3) Uani 1 1 d U
H14B H 0.1320 -0.3168 -0.2319 0.035 Uiso 1 1 calc R
C15 C 0.2253(13) -0.3100(10) -0.1384(8) 0.044(3) Uani 1 1 d U
H15A H 0.1853 -0.2833 -0.1317 0.052 Uiso 1 1 calc R
C16 C 0.3173(14) -0.3307(10) -0.0896(8) 0.051(4) Uani 1 1 d U
H16B H 0.3391 -0.3180 -0.0492 0.061 Uiso 1 1 calc R
C17 C 0.3782(16) -0.3691(11) -0.0977(8) 0.061(4) Uani 1 1 d U
H17A H 0.4410 -0.3808 -0.0636 0.073 Uiso 1 1 calc R
C18 C 0.3452(13) -0.3905(9) -0.1579(7) 0.043(3) Uani 1 1 d U
H18A H 0.3849 -0.4185 -0.1641 0.052 Uiso 1 1 calc R
C19 C -0.0978(11) -0.1236(8) -0.5282(7) 0.029(3) Uani 1 1 d U
C20 C -0.0958(12) -0.0763(8) -0.5682(8) 0.037(3) Uani 1 1 d U
H20A H -0.0667 -0.0932 -0.5866 0.045 Uiso 1 1 calc R
C21 C -0.1359(13) -0.0040(8) -0.5822(8) 0.042(3) Uani 1 1 d U
C22 C -0.1714(13) 0.0214(9) -0.5509(8) 0.045(3) Uani 1 1 d U
H22A H -0.1963 0.0706 -0.5580 0.055 Uiso 1 1 calc R
C23 C -0.1705(13) -0.0242(9) -0.5094(8) 0.046(3) Uani 1 1 d U
H23A H -0.1965 -0.0060 -0.4894 0.056 Uiso 1 1 calc R
C24 C -0.1326(13) -0.0966(9) -0.4960(8) 0.041(3) Uani 1 1 d U
H24A H -0.1303 -0.1265 -0.4663 0.049 Uiso 1 1 calc R
C25 C 0.4126(10) -0.1902(7) -0.3835(7) 0.023(3) Uani 1 1 d U
C26 C 0.4978(11) -0.1948(9) -0.3215(7) 0.036(3) Uani 1 1 d U
H26A H 0.5045 -0.2325 -0.2946 0.043 Uiso 1 1 calc R
C27 C 0.5718(13) -0.1420(10) -0.3014(9) 0.052(4) Uani 1 1 d U
H27B H 0.6284 -0.1445 -0.2607 0.062 Uiso 1 1 calc R
C28 C 0.5619(14) -0.0877(11) -0.3403(9) 0.059(4) Uani 1 1 d U
H28A H 0.6125 -0.0539 -0.3266 0.070 Uiso 1 1 calc R
C29 C 0.4764(13) -0.0810(10) -0.4013(9) 0.052(4) Uani 1 1 d U
H29A H 0.4704 -0.0430 -0.4277 0.062 Uiso 1 1 calc R
C30 C 0.4015(12) -0.1313(9) -0.4216(8) 0.040(3) Uani 1 1 d U
H30A H 0.3433 -0.1256 -0.4611 0.048 Uiso 1 1 calc R
C31 C -0.3565(16) -0.0110(13) -0.7401(11) 0.070(6) Uiso 1 1 d U
C32 C -0.3921(16) 0.0206(13) -0.7052(11) 0.071(6) Uiso 1 1 d U
C33 C -0.371(2) -0.1253(19) -0.5521(16) 0.111(9) Uiso 1 1 d U
C34 C -0.379(3) -0.163(2) -0.6024(17) 0.128(10) Uiso 1 1 d U
C35 C 0.035(3) -0.469(2) -0.1647(17) 0.130(11) Uiso 1 1 d U
C36 C 0.133(2) -0.4972(19) -0.1502(15) 0.121(10) Uiso 1 1 d U
H36A H 0.1403 -0.5509 -0.1414 0.181 Uiso 1 1 calc R
H36B H 0.1856 -0.4701 -0.1147 0.181 Uiso 1 1 calc R
H36C H 0.1330 -0.4877 -0.1858 0.181 Uiso 1 1 calc R
C37 C -0.367(3) -0.305(2) -0.3581(18) 0.143(12) Uiso 1 1 d U
H37A H -0.3691 -0.2787 -0.3267 0.171 Uiso 1 1 calc R
H37B H -0.4264 -0.3350 -0.3836 0.171 Uiso 1 1 calc R
C38 C -0.364(3) -0.251(2) -0.3962(19) 0.167(13) Uiso 1 1 d U
H38A H -0.4215 -0.2200 -0.4171 0.251 Uiso 1 1 calc R
H38B H -0.3609 -0.2770 -0.4267 0.251 Uiso 1 1 calc R
H38C H -0.3081 -0.2193 -0.3707 0.251 Uiso 1 1 calc R
C39 C -0.175(3) -0.329(3) -0.2761(19) 0.169(13) Uiso 1 1 d U
H39A H -0.1331 -0.3731 -0.2580 0.203 Uiso 1 1 calc R
H39B H -0.1523 -0.2967 -0.2949 0.203 Uiso 1 1 calc R
C40 C -0.173(2) -0.2894(19) -0.2316(15) 0.123(10) Uiso 1 1 d U
H40A H -0.1081 -0.2739 -0.1992 0.184 Uiso 1 1 calc R
H40B H -0.1969 -0.3215 -0.2140 0.184 Uiso 1 1 calc R
H40C H -0.2139 -0.2452 -0.2500 0.184 Uiso 1 1 calc R
C41 C -0.2763(19) -0.4007(15) -0.3729(12) 0.087(7) Uiso 1 1 d U
H41A H -0.2686 -0.3653 -0.3977 0.104 Uiso 1 1 calc R
H41B H -0.2173 -0.4305 -0.3481 0.104 Uiso 1 1 calc R
C42 C -0.3515(17) -0.4491(14) -0.4130(11) 0.080(7) Uiso 1 1 d U
H42A H -0.3374 -0.4758 -0.4382 0.120 Uiso 1 1 calc R
H42B H -0.4101 -0.4202 -0.4394 0.120 Uiso 1 1 calc R
H42C H -0.3596 -0.4852 -0.3892 0.120 Uiso 1 1 calc R
N1 N -0.3293(17) -0.0398(14) -0.7683(11) 0.103(7) Uiso 1 1 d .
N2 N -0.366(3) -0.086(2) -0.5096(19) 0.195(15) Uiso 1 1 d .
N3 N -0.050(4) -0.431(3) -0.181(2) 0.25(2) Uiso 1 1 d .
N4 N -0.2866(16) -0.3544(13) -0.3283(10) 0.092(6) Uiso 1 1 d .

loop_
_atom_site_aniso_label
_atom_site_aniso_U_11
_atom_site_aniso_U_22
_atom_site_aniso_U_33
_atom_site_aniso_U_23
_atom_site_aniso_U_13
_atom_site_aniso_U_12
V1 0.0126(10) 0.0138(10) 0.0181(11) 0.0003(9) 0.0091(9) 0.0012(8)
V2 0.0156(11) 0.0107(10) 0.0219(12) 0.0014(9) 0.0124(10) 0.0013(8)
V3 0.0179(11) 0.0137(10) 0.0197(11) 0.0004(9) 0.0133(10) 0.0000(9)
V4 0.0170(11) 0.0111(10) 0.0240(12) -0.0007(9) 0.0144(10) 0.0022(9)
V5 0.0173(11) 0.0107(10) 0.0198(11) 0.0027(9) 0.0135(10) 0.0014(8)
V6 0.0172(11) 0.0137(10) 0.0166(11) 0.0021(9) 0.0106(10) -0.0007(9)
V7 0.0128(10) 0.0135(10) 0.0194(11) -0.0004(9) 0.0122(9) 0.0002(8)
V8 0.0165(11) 0.0081(10) 0.0175(11) -0.0014(8) 0.0117(9) -0.0005(8)
As1 0.0149(6) 0.0111(6) 0.0171(7) 0.0021(5) 0.0123(6) 0.0012(5)
As2 0.0125(6) 0.0113(6) 0.0163(6) 0.0018(5) 0.0101(5) 0.0036(5)
As3 0.0150(6) 0.0109(6) 0.0156(6) 0.0006(5) 0.0112(5) 0.0013(5)
As4 0.0164(6) 0.0059(6) 0.0175(6) 0.0006(5) 0.0126(6) 0.0018(5)
As5 0.0154(6) 0.0107(6) 0.0214(7) -0.0021(5) 0.0136(6) -0.0035(5)
Br1 0.0165(6) 0.0139(6) 0.0268(7) -0.0026(5) 0.0141(6) -0.0037(5)
O1 0.037(2) 0.029(2) 0.040(2) 0.004(2) 0.014(2) 0.002(2)
O3 0.033(3) 0.028(3) 0.039(3) 0.013(3) 0.015(3) -0.001(3)
O4 0.028(2) 0.026(3) 0.040(3) -0.002(2) 0.025(2) 0.003(2)
O5 0.022(2) 0.016(2) 0.030(2) 0.005(2) 0.0228(18) 0.003(2)
O6 0.030(3) 0.026(3) 0.040(3) 0.001(3) 0.027(2) 0.002(3)
O7 0.024(3) 0.020(4) 0.029(4) -0.001(3) 0.020(3) 0.000(3)
O8 0.026(4) 0.018(4) 0.032(4) 0.002(3) 0.017(3) 0.003(3)
O9 0.031(3) 0.023(3) 0.037(3) 0.012(2) 0.015(2) 0.003(2)
O10 0.033(4) 0.026(4) 0.036(4) 0.004(3) 0.026(3) 0.004(3)
O11 0.023(4) 0.018(4) 0.029(4) 0.006(3) 0.017(3) 0.002(3)
O12 0.028(4) 0.010(3) 0.029(4) 0.000(3) 0.020(3) -0.001(3)
O13 0.023(2) 0.016(2) 0.031(2) 0.002(2) 0.021(2) 0.005(2)
O14 0.031(4) 0.018(4) 0.032(4) 0.004(3) 0.025(3) 0.002(3)
O15 0.024(2) 0.016(3) 0.027(3) 0.006(2) 0.022(2) 0.005(2)
O16 0.033(4) 0.025(4) 0.029(4) 0.009(3) 0.019(3) 0.006(4)
O17 0.025(2) 0.018(2) 0.028(2) 0.007(2) 0.022(2) 0.007(2)
O18 0.024(2) 0.016(2) 0.029(2) 0.003(2) 0.0216(19) 0.002(2)
O19 0.023(2) 0.018(2) 0.029(2) 0.004(2) 0.0220(19) 0.003(2)
O20 0.024(2) 0.015(2) 0.029(2) 0.003(2) 0.0210(19) 0.007(2)
O21 0.025(2) 0.017(2) 0.030(2) 0.004(2) 0.0215(19) 0.006(2)
O22 0.025(2) 0.017(2) 0.030(2) 0.006(2) 0.023(2) 0.005(2)
O23 0.025(2) 0.020(2) 0.030(2) 0.006(2) 0.0232(19) 0.005(2)
O24 0.026(2) 0.017(2) 0.029(2) 0.007(2) 0.021(2) 0.007(2)
O25 0.025(2) 0.018(2) 0.027(2) 0.005(2) 0.022(2) 0.007(2)
O26 0.024(2) 0.019(2) 0.031(2) 0.006(2) 0.0227(19) 0.006(2)
O27 0.030(4) 0.022(4) 0.037(4) 0.001(3) 0.023(3) 0.005(3)
O28 0.025(2) 0.018(3) 0.029(3) 0.006(2) 0.023(2) 0.006(2)
O29 0.023(2) 0.019(2) 0.029(2) 0.005(2) 0.0225(18) 0.007(2)
O30 0.024(2) 0.016(2) 0.029(2) 0.004(2) 0.022(2) 0.007(2)
C1 0.032(5) 0.023(5) 0.027(5) 0.005(4) 0.027(4) -0.001(4)
C2 0.046(6) 0.045(6) 0.035(5) 0.007(5) 0.032(5) 0.013(5)
C3 0.051(6) 0.058(7) 0.037(6) 0.007(5) 0.039(5) 0.007(5)
C4 0.046(6) 0.057(7) 0.034(6) 0.008(5) 0.030(5) -0.004(5)
C5 0.039(6) 0.048(7) 0.032(5) 0.014(5) 0.022(5) 0.001(5)
C6 0.033(6) 0.039(6) 0.029(5) 0.005(5) 0.020(5) 0.003(5)
C7 0.018(5) 0.029(6) 0.040(6) 0.016(5) 0.025(5) 0.013(5)
C8 0.025(5) 0.032(6) 0.038(6) 0.014(5) 0.024(5) 0.014(5)
C9 0.031(6) 0.039(6) 0.042(6) 0.022(5) 0.023(5) 0.016(5)
C10 0.033(6) 0.049(7) 0.054(7) 0.018(6) 0.029(5) 0.026(5)
C11 0.043(6) 0.062(7) 0.056(7) 0.020(6) 0.037(6) 0.025(6)
C12 0.037(6) 0.051(7) 0.049(6) 0.021(6) 0.032(5) 0.026(5)
C13 0.042(6) 0.022(6) 0.028(6) 0.006(5) 0.027(5) 0.006(5)
C14 0.045(6) 0.025(6) 0.036(6) 0.003(5) 0.035(5) 0.006(5)
C15 0.062(7) 0.044(7) 0.037(6) 0.004(5) 0.036(5) 0.009(6)
C16 0.076(8) 0.055(7) 0.028(6) 0.002(6) 0.035(6) 0.017(6)
C17 0.074(8) 0.055(7) 0.033(6) 0.002(6) 0.020(6) 0.021(7)
C18 0.057(7) 0.040(6) 0.027(6) 0.002(5) 0.022(5) 0.017(6)
C19 0.049(6) 0.016(5) 0.048(6) 0.014(5) 0.043(5) 0.015(5)
C20 0.055(7) 0.023(5) 0.055(6) 0.017(5) 0.045(5) 0.015(5)
C21 0.060(7) 0.021(5) 0.056(7) 0.024(5) 0.040(6) 0.020(5)
C22 0.065(7) 0.019(5) 0.056(7) 0.013(5) 0.038(6) 0.024(5)
C23 0.073(7) 0.030(6) 0.055(7) 0.008(5) 0.048(6) 0.028(5)
C24 0.066(7) 0.029(5) 0.052(6) 0.012(5) 0.049(6) 0.021(5)
C25 0.026(5) 0.019(5) 0.034(6) -0.004(5) 0.023(5) -0.012(5)
C26 0.037(6) 0.032(6) 0.038(6) -0.006(5) 0.022(5) -0.015(5)
C27 0.047(7) 0.044(7) 0.048(7) -0.002(6) 0.020(6) -0.019(6)
C28 0.049(7) 0.045(7) 0.058(7) 0.004(6) 0.019(6) -0.021(6)
C29 0.045(7) 0.042(7) 0.055(7) 0.007(6) 0.022(6) -0.019(6)
C30 0.038(6) 0.032(6) 0.043(6) 0.000(5) 0.020(5) -0.015(5)

loop_
_atom_type_symbol
_atom_type_description
_atom_type_scat_dispersion_real
_atom_type_scat_dispersion_imag
_atom_type_scat_source
C C 0.0033 0.0016 'International Tables Vol C Tables 4.2.6.8 and 6.1.1.4'
H H 0.0000 0.0000 'International Tables Vol C Tables 4.2.6.8 and 6.1.1.4'
As As 0.0499 2.0058 'International Tables Vol C Tables 4.2.6.8 and 6.1.1.4'
Br Br -0.2901 2.4595 'International Tables Vol C Tables 4.2.6.8 and 6.1.1.4'
N N 0.0061 0.0033 'International Tables Vol C Tables 4.2.6.8 and 6.1.1.4'
O O 0.0106 0.0060 'International Tables Vol C Tables 4.2.6.8 and 6.1.1.4'
V V 0.3005 0.5294 'International Tables Vol C Tables 4.2.6.8 and 6.1.1.4'

loop_
_geom_angle_atom_site_label_1
_geom_angle_atom_site_label_2
_geom_angle_atom_site_label_3
_geom_angle
_geom_angle_site_symmetry_1
_geom_angle_site_symmetry_3
O11 V1 O24 105.9(4) . .
O11 V1 O25 103.8(4) . .
O24 V1 O25 84.4(3) . .
O11 V1 O20 105.0(4) . .
O24 V1 O20 148.8(4) . .
O25 V1 O20 92.0(3) . .
O11 V1 O29 105.3(4) . .
O24 V1 O29 92.6(4) . .
O25 V1 O29 150.4(4) . .
O20 V1 O29 75.5(3) . .
O11 V1 As5 109.2(3) . .
O24 V1 As5 124.7(3) . .
O25 V1 As5 125.1(3) . .
O20 V1 As5 37.9(2) . .
O29 V1 As5 37.6(2) . .
O10 V2 O9 103.1(4) . .
O10 V2 O3 102.1(5) . .
O9 V2 O3 77.0(4) . .
O10 V2 O17 104.6(4) . .
O9 V2 O17 95.1(4) . .
O3 V2 O17 153.2(4) . .
O10 V2 O22 103.0(4) . 3_544
O9 V2 O22 153.9(4) . 3_544
O3 V2 O22 97.0(4) . 3_544
O17 V2 O22 78.8(3) . 3_544
O10 V2 V6 119.4(4) . .
O9 V2 V6 40.2(3) . .
O3 V2 V6 40.5(3) . .
O17 V2 V6 120.6(2) . .
O22 V2 V6 122.5(3) 3_544 .
O10 V2 V4 107.0(4) . .
O9 V2 V4 130.3(3) . .
O3 V2 V4 131.5(3) . .
O17 V2 V4 39.5(2) . .
O22 V2 V4 39.3(3) 3_544 .
V6 V2 V4 133.64(9) . .
O8 V3 O4 108.0(5) . .
O8 V3 O6 107.9(5) . .
O4 V3 O6 75.3(4) . .
O8 V3 O28 104.7(4) . 3_544
O4 V3 O28 147.2(4) . 3_544
O6 V3 O28 93.3(4) . 3_544
O8 V3 O26 106.4(4) . .
O4 V3 O26 93.2(4) . .
O6 V3 O26 145.7(4) . .
O28 V3 O26 79.0(3) 3_544 .
O8 V3 O2 165.4(4) . 3_544
O4 V3 O2 60.6(4) . 3_544
O6 V3 O2 61.7(4) . 3_544
O28 V3 O2 86.8(4) 3_544 3_544
O26 V3 O2 84.3(4) . 3_544
O8 V3 V4 116.7(3) . 3_544
O4 V3 V4 37.9(3) . 3_544
O6 V3 V4 37.7(3) . 3_544
O28 V3 V4 122.1(2) 3_544 3_544
O26 V3 V4 121.4(3) . 3_544
O2 V3 V4 48.7(3) 3_544 3_544
O8 V3 V6 107.3(3) . .
O4 V3 V6 127.2(3) . .
O6 V3 V6 127.3(3) . .
O28 V3 V6 39.9(2) 3_544 .
O26 V3 V6 39.2(2) . .
O2 V3 V6 87.4(3) 3_544 .
V4 V3 V6 136.05(9) 3_544 .
O16 V4 O6 107.1(5) . 3_544
O16 V4 O4 108.0(5) . 3_544
O6 V4 O4 75.3(4) 3_544 3_544
O16 V4 O22 104.7(4) . 3_544
O6 V4 O22 148.3(4) 3_544 3_544
O4 V4 O22 93.6(4) 3_544 3_544
O16 V4 O17 105.5(4) . .
O6 V4 O17 93.1(4) 3_544 .
O4 V4 O17 146.5(4) 3_544 .
O22 V4 O17 79.8(4) 3_544 .
O16 V4 O2 162.2(4) . .
O6 V4 O2 60.0(4) 3_544 .
O4 V4 O2 58.6(4) 3_544 .
O22 V4 O2 88.7(4) 3_544 .
O17 V4 O2 88.3(3) . .
O16 V4 V3 116.1(4) . 3_544
O6 V4 V3 38.0(3) 3_544 3_544
O4 V4 V3 37.6(3) 3_544 3_544
O22 V4 V3 122.7(2) 3_544 3_544
O17 V4 V3 121.8(3) . 3_544
O2 V4 V3 46.1(2) . 3_544
O16 V4 V2 108.8(4) . .
O6 V4 V2 126.6(3) 3_544 .
O4 V4 V2 126.5(3) 3_544 .
O22 V4 V2 40.1(2) 3_544 .
O17 V4 V2 39.8(3) . .
O2 V4 V2 89.0(3) . .
V3 V4 V2 135.07(9) 3_544 .
O14 V5 O13 106.4(4) . .
O14 V5 O19 105.4(4) . .
O13 V5 O19 83.1(4) . .
O14 V5 O18 104.7(4) . .
O13 V5 O18 92.0(4) . .
O19 V5 O18 149.7(4) . .
O14 V5 O5 105.4(4) . .
O13 V5 O5 147.8(4) . .
O19 V5 O5 92.7(4) . .
O18 V5 O5 75.8(3) . .
O14 V5 As5 109.0(4) . .
O13 V5 As5 124.1(3) . .
O19 V5 As5 125.3(3) . .
O18 V5 As5 38.0(2) . .
O5 V5 As5 37.9(2) . .
O27 V6 O9 102.5(5) . .
O27 V6 O3 101.8(5) . .
O9 V6 O3 77.8(4) . .
O27 V6 O26 105.0(4) . .
O9 V6 O26 95.2(4) . .
O3 V6 O26 153.2(4) . .
O27 V6 O28 103.9(4) . 3_544
O9 V6 O28 153.6(4) . 3_544
O3 V6 O28 96.0(4) . 3_544
O26 V6 O28 78.7(3) . 3_544
O27 V6 V2 119.0(3) . .
O9 V6 V2 40.7(3) . .
O3 V6 V2 40.8(3) . .
O26 V6 V2 120.9(3) . .
O28 V6 V2 121.7(2) 3_544 .
O27 V6 V3 105.7(3) . .
O9 V6 V3 131.4(3) . .
O3 V6 V3 131.9(3) . .
O26 V6 V3 39.4(2) . .
O28 V6 V3 39.4(2) 3_544 .
V2 V6 V3 135.23(9) . .
O7 V7 O23 105.5(4) . .
O7 V7 O21 104.2(4) . .
O23 V7 O21 83.6(4) . .
O7 V7 O5 106.2(4) . .
O23 V7 O5 148.0(3) . .
O21 V7 O5 92.6(4) . .
O7 V7 O29 105.8(4) . .
O23 V7 O29 91.9(4) . .
O21 V7 O29 149.8(3) . .
O5 V7 O29 75.6(3) . .
O7 V7 As5 110.4(3) . .
O23 V7 As5 123.8(3) . .
O21 V7 As5 125.3(2) . .
O5 V7 As5 37.9(3) . .
O29 V7 As5 37.7(2) . .
O12 V8 O15 106.7(4) . .
O12 V8 O18 104.8(4) . .
O15 V8 O18 148.2(4) . .
O12 V8 O30 105.8(4) . .
O15 V8 O30 83.2(4) . .
O18 V8 O30 92.6(4) . .
O12 V8 O20 104.4(4) . .
O15 V8 O20 91.9(3) . .
O18 V8 O20 76.0(3) . .
O30 V8 O20 149.6(4) . .
O12 V8 As5 107.9(3) . .
O15 V8 As5 124.4(2) . .
O18 V8 As5 38.1(2) . .
O30 V8 As5 125.6(3) . .
O20 V8 As5 37.9(2) . .
O19 As1 O21 115.9(4) . .
O19 As1 O26 107.3(4) . .
O21 As1 O26 106.7(4) . .
O19 As1 C1 108.0(5) . .
O21 As1 C1 109.7(5) . .
O26 As1 C1 109.0(5) . .
O23 As2 O24 115.9(4) . .
O23 As2 O17 106.8(4) . .
O24 As2 O17 106.4(4) . .
O23 As2 C7 108.4(5) . .
O24 As2 C7 110.2(5) . .
O17 As2 C7 108.9(5) . .
O15 As3 O25 115.7(4) . .
O15 As3 O28 105.6(4) . .
O25 As3 O28 107.6(4) . .
O15 As3 C13 108.0(5) . .
O25 As3 C13 110.1(5) . .
O28 As3 C13 109.7(5) . .
O13 As4 O30 116.0(4) . .
O13 As4 O22 106.0(4) . .
O30 As4 O22 105.2(4) . .
O13 As4 C19 108.2(5) . .
O30 As4 C19 110.0(6) . .
O22 As4 C19 111.3(5) . .
O29 As5 O20 84.8(4) . .
O29 As5 O5 85.1(4) . .
O20 As5 O5 145.4(4) . .
O29 As5 O18 144.4(4) . .
O20 As5 O18 84.6(4) . .
O5 As5 O18 84.6(4) . .
O29 As5 C25 108.0(5) . .
O20 As5 C25 106.9(5) . .
O5 As5 C25 107.7(5) . .
O18 As5 C25 107.7(5) . .
O29 As5 V8 119.9(3) . .
O20 As5 V8 42.4(3) . .
O5 As5 V8 119.9(3) . .
O18 As5 V8 42.2(3) . .
C25 As5 V8 112.9(4) . .
O29 As5 V7 42.8(3) . .
O20 As5 V7 120.0(3) . .
O5 As5 V7 42.4(3) . .
O18 As5 V7 119.0(3) . .
C25 As5 V7 114.6(4) . .
V8 As5 V7 132.59(7) . .
O29 As5 V1 42.6(3) . .
O20 As5 V1 42.3(3) . .
O5 As5 V1 120.2(3) . .
O18 As5 V1 119.1(3) . .
C25 As5 V1 113.8(4) . .
V8 As5 V1 80.56(7) . .
V7 As5 V1 81.06(7) . .
O29 As5 V5 119.8(3) . .
O20 As5 V5 119.5(3) . .
O5 As5 V5 42.5(3) . .
O18 As5 V5 42.0(3) . .
C25 As5 V5 114.0(4) . .
V8 As5 V5 80.44(7) . .
V7 As5 V5 80.47(7) . .
V1 As5 V5 132.23(7) . .
V3 O2 V4 85.2(4) 3_544 .
V6 O3 V2 98.7(4) . .
V3 O4 V4 104.5(4) . 3_544
As5 O5 V7 99.8(4) . .
As5 O5 V5 99.6(4) . .
V7 O5 V5 141.3(5) . .
V4 O6 V3 104.3(4) 3_544 .
V6 O9 V2 99.1(4) . .
As4 O13 V5 136.0(5) . .
As3 O15 V8 136.5(5) . .
As2 O17 V4 128.9(5) . .
As2 O17 V2 128.9(5) . .
V4 O17 V2 100.7(4) . .
As5 O18 V5 100.0(4) . .
As5 O18 V8 99.7(4) . .
V5 O18 V8 143.1(5) . .
As1 O19 V5 135.7(5) . .
As5 O20 V1 99.9(4) . .
As5 O20 V8 99.6(4) . .
V1 O20 V8 142.1(5) . .
As1 O21 V7 135.3(5) . .
As4 O22 V4 128.9(5) . 3_544
As4 O22 V2 130.0(5) . 3_544
V4 O22 V2 100.6(4) 3_544 3_544
As2 O23 V7 136.7(5) . .
As2 O24 V1 135.3(5) . .
As3 O25 V1 135.7(5) . .
As1 O26 V6 127.8(5) . .
As1 O26 V3 127.0(5) . .
V6 O26 V3 101.3(4) . .
As3 O28 V3 128.8(5) . 3_544
As3 O28 V6 128.6(5) . 3_544
V3 O28 V6 100.7(4) 3_544 3_544
As5 O29 V1 99.8(4) . .
As5 O29 V7 99.6(4) . .
V1 O29 V7 142.0(5) . .
As4 O30 V8 134.5(5) . .
C2 C1 C6 121.5(13) . .
C2 C1 As1 119.6(11) . .
C6 C1 As1 118.9(10) . .
C1 C2 C3 118.9(15) . .
C1 C2 H2A 120.5 . .
C3 C2 H2A 120.5 . .
C4 C3 C2 119.6(15) . .
C4 C3 H3A 120.2 . .
C2 C3 H3A 120.2 . .
C5 C4 C3 120.9(15) . .
C5 C4 H4A 119.6 . .
C3 C4 H4A 119.6 . .
C4 C5 C6 120.7(15) . .
C4 C5 H5A 119.6 . .
C6 C5 H5A 119.6 . .
C1 C6 C5 118.3(14) . .
C1 C6 H6A 120.9 . .
C5 C6 H6A 120.9 . .
C12 C7 C8 121.2(12) . .
C12 C7 As2 120.2(11) . .
C8 C7 As2 118.3(9) . .
C9 C8 C7 117.9(13) . .
C9 C8 H8B 121.0 . .
C7 C8 H8B 121.0 . .
C10 C9 C8 120.7(14) . .
C10 C9 H9A 119.6 . .
C8 C9 H9A 119.6 . .
C9 C10 C11 119.5(14) . .
C9 C10 H10B 120.3 . .
C11 C10 H10B 120.3 . .
C12 C11 C10 120.3(15) . .
C12 C11 H11B 119.8 . .
C10 C11 H11B 119.8 . .
C7 C12 C11 120.3(15) . .
C7 C12 H12B 119.9 . .
C11 C12 H12B 119.9 . .
C18 C13 C14 120.3(14) . .
C18 C13 As3 120.9(11) . .
C14 C13 As3 118.5(11) . .
C15 C14 C13 120.7(15) . .
C15 C14 H14B 119.7 . .
C13 C14 H14B 119.7 . .
C16 C15 C14 117.6(15) . .
C16 C15 H15A 121.2 . .
C14 C15 H15A 121.2 . .
C17 C16 C15 122.7(16) . .
C17 C16 H16B 118.6 . .
C15 C16 H16B 118.6 . .
C16 C17 C18 119.2(18) . .
C16 C17 H17A 120.4 . .
C18 C17 H17A 120.4 . .
C13 C18 C17 119.5(16) . .
C13 C18 H18A 120.3 . .
C17 C18 H18A 120.3 . .
C20 C19 C24 119.5(13) . .
C20 C19 As4 118.5(10) . .
C24 C19 As4 121.2(11) . .
C19 C20 C21 121.8(14) . .
C19 C20 H20A 119.1 . .
C21 C20 H20A 119.1 . .
C22 C21 C20 117.8(14) . .
C23 C22 C21 120.6(14) . .
C23 C22 H22A 119.7 . .
C21 C22 H22A 119.7 . .
C22 C23 C24 122.1(15) . .
C22 C23 H23A 118.9 . .
C24 C23 H23A 118.9 . .
C23 C24 C19 117.8(14) . .
C23 C24 H24A 121.1 . .
C19 C24 H24A 121.1 . .
C30 C25 C26 119.8(13) . .
C30 C25 As5 121.3(11) . .
C26 C25 As5 119.0(10) . .
C27 C26 C25 118.9(15) . .
C27 C26 H26A 120.5 . .
C25 C26 H26A 120.5 . .
C28 C27 C26 120.4(17) . .
C28 C27 H27B 119.8 . .
C26 C27 H27B 119.8 . .
C27 C28 C29 121.2(17) . .
C27 C28 H28A 119.4 . .
C29 C28 H28A 119.4 . .
C30 C29 C28 119.4(16) . .
C30 C29 H29A 120.3 . .
C28 C29 H29A 120.3 . .
C29 C30 C25 120.1(16) . .
C29 C30 H30A 119.9 . .
C25 C30 H30A 119.9 . .
N1 C31 C32 177(3) . .
N2 C33 C34 175(4) . .
N3 C35 C36 169(4) . .
C35 C36 H36A 109.5 . .
C35 C36 H36B 109.5 . .
H36A C36 H36B 109.5 . .
C35 C36 H36C 109.5 . .
H36A C36 H36C 109.5 . .
H36B C36 H36C 109.5 . .
N4 C37 C38 112(3) . .
N4 C37 H37A 109.3 . .
C38 C37 H37A 109.3 . .
N4 C37 H37B 109.3 . .
C38 C37 H37B 109.3 . .
H37A C37 H37B 107.9 . .
C37 C38 H38A 109.5 . .
C37 C38 H38B 109.5 . .
H38A C38 H38B 109.5 . .
C37 C38 H38C 109.5 . .
H38A C38 H38C 109.5 . .
H38B C38 H38C 109.5 . .
C40 C39 N4 107(3) . .
C40 C39 H39A 110.4 . .
N4 C39 H39A 110.4 . .
C40 C39 H39B 110.4 . .
N4 C39 H39B 110.4 . .
H39A C39 H39B 108.6 . .
C39 C40 H40A 109.5 . .
C39 C40 H40B 109.5 . .
H40A C40 H40B 109.5 . .
C39 C40 H40C 109.5 . .
H40A C40 H40C 109.5 . .
H40B C40 H40C 109.5 . .
C42 C41 N4 116(2) . .
C42 C41 H41A 108.2 . .
N4 C41 H41A 108.2 . .
C42 C41 H41B 108.2 . .
N4 C41 H41B 108.2 . .
H41A C41 H41B 107.4 . .
C41 C42 H42A 109.5 . .
C41 C42 H42B 109.5 . .
H42A C42 H42B 109.5 . .
C41 C42 H42C 109.5 . .
H42A C42 H42C 109.5 . .
H42B C42 H42C 109.5 . .
C37 N4 C41 115(2) . .
C37 N4 C39 125(3) . .
C41 N4 C39 101(2) . .

loop_
_geom_bond_atom_site_label_1
_geom_bond_atom_site_label_2
_geom_bond_distance
_geom_bond_site_symmetry_2
V1 O11 1.579(9) .
V1 O24 1.970(9) .
V1 O25 1.976(8) .
V1 O20 1.985(8) .
V1 O29 1.996(9) .
V1 As5 2.908(2) .
V2 O10 1.565(9) .
V2 O9 2.006(9) .
V2 O3 2.006(10) .
V2 O17 2.045(9) .
V2 O22 2.058(8) 3_544
V2 V6 3.035(3) .
V2 V4 3.141(3) .
V3 O8 1.569(10) .
V3 O4 1.933(10) .
V3 O6 1.950(9) .
V3 O28 2.030(9) 3_544
V3 O26 2.035(9) .
V3 O2 2.218(10) 3_544
V3 V4 3.068(3) 3_544
V3 V6 3.141(3) .
V4 O16 1.563(9) .
V4 O6 1.935(10) 3_544
V4 O4 1.947(9) 3_544
V4 O22 2.024(9) 3_544
V4 O17 2.035(8) .
V4 O2 2.313(11) .
V4 V3 3.068(3) 3_544
V5 O14 1.569(9) .
V5 O13 1.968(8) .
V5 O19 1.970(9) .
V5 O18 1.979(9) .
V5 O5 1.996(8) .
V5 As5 2.911(3) .
V6 O27 1.563(10) .
V6 O9 1.984(10) .
V6 O3 1.995(10) .
V6 O26 2.026(9) .
V6 O28 2.051(9) 3_544
V7 O7 1.586(9) .
V7 O23 1.969(9) .
V7 O21 1.983(9) .
V7 O5 1.988(8) .
V7 O29 2.002(9) .
V7 As5 2.908(2) .
V8 O12 1.582(8) .
V8 O15 1.972(8) .
V8 O18 1.980(8) .
V8 O30 1.981(9) .
V8 O20 1.988(8) .
V8 As5 2.906(2) .
As1 O19 1.669(8) .
As1 O21 1.670(9) .
As1 O26 1.738(9) .
As1 C1 1.897(12) .
As2 O23 1.659(8) .
As2 O24 1.675(9) .
As2 O17 1.719(9) .
As2 C7 1.887(12) .
As3 O15 1.650(8) .
As3 O25 1.659(8) .
As3 O28 1.719(9) .
As3 C13 1.887(14) .
As4 O13 1.664(8) .
As4 O30 1.665(9) .
As4 O22 1.720(9) .
As4 C19 1.885(13) .
As5 O29 1.802(8) .
As5 O20 1.812(8) .
As5 O5 1.812(9) .
As5 O18 1.818(8) .
As5 C25 1.876(12) .
O2 V3 2.218(10) 3_544
O4 V4 1.947(9) 3_544
O6 V4 1.935(10) 3_544
O22 V4 2.024(9) 3_544
O22 V2 2.058(8) 3_544
O28 V3 2.030(9) 3_544
O28 V6 2.051(9) 3_544
C1 C2 1.364(19) .
C1 C6 1.38(2) .
C2 C3 1.39(2) .
C2 H2A 0.9300 .
C3 C4 1.39(2) .
C3 H3A 0.9300 .
C4 C5 1.33(2) .
C4 H4A 0.9300 .
C5 C6 1.40(2) .
C5 H5A 0.9300 .
C6 H6A 0.9300 .
C7 C12 1.334(19) .
C7 C8 1.415(19) .
C8 C9 1.397(19) .
C8 H8B 0.9300 .
C9 C10 1.36(2) .
C9 H9A 0.9300 .
C10 C11 1.40(2) .
C10 H10B 0.9300 .
C11 C12 1.38(2) .
C11 H11B 0.9300 .
C12 H12B 0.9300 .
C13 C18 1.35(2) .
C13 C14 1.400(19) .
C14 C15 1.38(2) .
C14 H14B 0.9300 .
C15 C16 1.37(2) .
C15 H15A 0.9300 .
C16 C17 1.36(3) .
C16 H16B 0.9300 .
C17 C18 1.40(2) .
C17 H17A 0.9300 .
C18 H18A 0.9300 .
C19 C20 1.365(19) .
C19 C24 1.385(19) .
C20 C21 1.38(2) .
C20 H20A 0.9300 .
C21 C22 1.36(2) .
C22 C23 1.36(2) .
C22 H22A 0.9300 .
C23 C24 1.37(2) .
C23 H23A 0.9300 .
C24 H24A 0.9300 .
C25 C30 1.38(2) .
C25 C26 1.41(2) .
C26 C27 1.40(2) .
C26 H26A 0.9300 .
C27 C28 1.34(2) .
C27 H27B 0.9300 .
C28 C29 1.40(3) .
C28 H28A 0.9300 .
C29 C30 1.38(2) .
C29 H29A 0.9300 .
C30 H30A 0.9300 .
C31 N1 1.21(3) .
C31 C32 1.49(3) .
C33 N2 1.28(4) .
C33 C34 1.43(4) .
C35 N3 1.41(5) .
C35 C36 1.56(4) .
C36 H36A 0.9600 .
C36 H36B 0.9600 .
C36 H36C 0.9600 .
C37 N4 1.41(4) .
C37 C38 1.41(4) .
C37 H37A 0.9700 .
C37 H37B 0.9700 .
C38 H38A 0.9600 .
C38 H38B 0.9600 .
C38 H38C 0.9600 .
C39 C40 1.36(4) .
C39 N4 1.63(4) .
C39 H39A 0.9700 .
C39 H39B 0.9700 .
C40 H40A 0.9600 .
C40 H40B 0.9600 .
C40 H40C 0.9600 .
C41 C42 1.37(3) .
C41 N4 1.53(3) .
C41 H41A 0.9700 .
C41 H41B 0.9700 .
C42 H42A 0.9600 .
C42 H42B 0.9600 .
C42 H42C 0.9600 .
